data_4503784
loop_
_publ_author_name
'Breen, Meghan E.'
'Tameze, Shella L.'
'Dougherty, William G.'
'Kassel, W. Scott'
'Wheeler, Kraig A.'

_publ_section_title
;
 Structural Studies of Enantiomers, Racemates, and Quasiracemates.
 2-(3-Bromophenoxy)propionic Acid and 2-(3-Methoxyphenoxy)propionic Acid
;
_journal_issue 10
_journal_name_full 'Crystal Growth &amp; Design'
_journal_page_first 3863
_journal_paper_doi 10.1021/cg800449r
_journal_volume 8
_journal_year 2008
_chemical_absolute_configuration ad
_chemical_formula_moiety 'C10 H12 O4, O H2'
_chemical_formula_sum 'C10 H14 O5'
_chemical_formula_weight 214.21
_chemical_name_systematic
; 
 (R)-2-(3-methoxyphenoxy)propanoic acid
;
_space_group_IT_number 4
_symmetry_cell_setting monoclinic
_symmetry_space_group_name_Hall 'P 2yb'
_symmetry_space_group_name_H-M 'P 1 21 1'
_atom_sites_solution_hydrogens geom
_atom_sites_solution_primary direct
_atom_sites_solution_secondary difmap
_audit_creation_method SHELXL-97
_cell_angle_alpha 90.00
_cell_angle_beta 96.18(2)
_cell_angle_gamma 90.00
_cell_formula_units_Z 2
_cell_length_a 7.832(2)
_cell_length_b 6.1604(7)
_cell_length_c 11.563(2)
_cell_measurement_reflns_used 25
_cell_measurement_temperature 298(2)
_cell_measurement_theta_max 40.7455
_cell_measurement_theta_min 25.9025
_cell_volume 554.65(18)
_computing_cell_refinement XSCANS
_computing_data_collection 'XSCANS (Bruker, 1999)'
_computing_data_reduction 'XPREP (Bruker, 2001)'
_computing_molecular_graphics 'X-SEED (Barbour, 2001)'
_computing_publication_material X-SEED
_computing_structure_refinement 'SHELXL97 (Sheldrick, 1997)'
_computing_structure_solution 'SHELXS97 (Sheldrick, 1997)'
_diffrn_ambient_temperature 298(2)
_diffrn_measured_fraction_theta_full 0.967
_diffrn_measured_fraction_theta_max 0.967
_diffrn_measurement_device_type 'Bruker P4'
_diffrn_measurement_method '\q/2\q\ scans'
_diffrn_radiation_monochromator graphite
_diffrn_radiation_source 'fine-focus sealed tube'
_diffrn_radiation_type CuK\a
_diffrn_radiation_wavelength 1.54178
_diffrn_reflns_av_R_equivalents 0.0943
_diffrn_reflns_av_sigmaI/netI 0.0486
_diffrn_reflns_limit_h_max 8
_diffrn_reflns_limit_h_min -1
_diffrn_reflns_limit_k_max 1
_diffrn_reflns_limit_k_min -7
_diffrn_reflns_limit_l_max 13
_diffrn_reflns_limit_l_min -13
_diffrn_reflns_number 1366
_diffrn_reflns_theta_full 61.87
_diffrn_reflns_theta_max 61.87
_diffrn_reflns_theta_min 5.68
_diffrn_standards_decay_% 0
_diffrn_standards_interval_count 97
_diffrn_standards_number 3
_exptl_absorpt_coefficient_mu 0.876
_exptl_absorpt_correction_T_max 0.9571
_exptl_absorpt_correction_T_min 0.5276
_exptl_absorpt_correction_type analytical
_exptl_crystal_colour colorless
_exptl_crystal_density_diffrn 1.283
_exptl_crystal_density_method 'not measured'
_exptl_crystal_description 'tranparent tablet'
_exptl_crystal_F_000 228
_exptl_crystal_size_max 0.73
_exptl_crystal_size_mid 0.23
_exptl_crystal_size_min 0.05
_refine_diff_density_max 0.186
_refine_diff_density_min -0.368
_refine_diff_density_rms 0.075
_refine_ls_abs_structure_details 'Flack H D (1983), Acta Cryst. A39, 876-881'
_refine_ls_abs_structure_Flack 0.0(10)
_refine_ls_extinction_method none
_refine_ls_goodness_of_fit_ref 1.085
_refine_ls_hydrogen_treatment mixed
_refine_ls_matrix_type full
_refine_ls_number_parameters 150
_refine_ls_number_reflns 921
_refine_ls_number_restraints 3
_refine_ls_restrained_S_all 1.083
_refine_ls_R_factor_all 0.0542
_refine_ls_R_factor_gt 0.0535
_refine_ls_shift/su_max 0.000
_refine_ls_shift/su_mean 0.000
_refine_ls_structure_factor_coef Fsqd
_refine_ls_weighting_details 'calc w=1/[\s^2^(Fo^2^)+(0.1041P)^2^+0.0420P] where P=(Fo^2^+2Fc^2^)/3'
_refine_ls_weighting_scheme calc
_refine_ls_wR_factor_gt 0.1319
_refine_ls_wR_factor_ref 0.1337
_reflns_number_gt 894
_reflns_number_total 921
_reflns_threshold_expression >2sigma(I)
_cod_data_source_file cg800449r_si_001.cif
_cod_data_source_block c:(R)-4
_cod_depositor_comments
;
The following automatic conversions were performed:

'_symmetry_cell_setting' value 'Monoclinic' changed to 'monoclinic'
according to /home/saulius/struct/CIF-dictionaries/cif_core.dic
dictionary named 'cif_core.dic' version 2.4.1 from 2010-06-29.

Automatic conversion script
Id: cif_fix_values 1715 2011-07-08 13:25:40Z adriana 
;
_cod_original_cell_volume 554.61(19)
_cod_original_sg_symbol_H-M 'P 21'
_cod_database_code 4503784

loop_
_symmetry_equiv_pos_as_xyz
'x, y, z'
'-x, y+1/2, -z'

loop_
_atom_site_label
_atom_site_type_symbol
_atom_site_fract_x
_atom_site_fract_y
_atom_site_fract_z
_atom_site_U_iso_or_equiv
_atom_site_adp_type
_atom_site_occupancy
_atom_site_symmetry_multiplicity
_atom_site_calc_flag
_atom_site_refinement_flags
O1 O 0.6855(3) 0.8070(6) -0.03853(19) 0.0625(7) Uani 1 1 d .
H1 H 0.889(4) 1.160(7) -0.152(3) 0.068(11) Uiso 1 1 d D
O2 O 0.9193(3) 0.8362(5) 0.08724(19) 0.0558(6) Uani 1 1 d .
O3 O 0.7772(3) 0.5632(4) 0.23974(18) 0.0523(6) Uani 1 1 d .
O4 O 0.8221(3) 0.8049(5) 0.63121(18) 0.0588(7) Uani 1 1 d .
O5 O 0.7983(3) 1.0842(5) -0.1806(2) 0.0582(7) Uani 1 1 d D
H3 H 0.816(7) 1.020(10) -0.246(3) 0.102(18) Uiso 1 1 d D
H4 H 0.733(6) 0.911(10) -0.082(4) 0.083(14) Uiso 1 1 d .
C1 C 0.7819(4) 0.7535(5) 0.0570(3) 0.0431(7) Uani 1 1 d .
C2 C 0.7012(4) 0.5749(6) 0.1225(3) 0.0472(7) Uani 1 1 d .
H2 H 0.5773 0.5998 0.1206 0.057 Uiso 1 1 calc R
C3 C 0.7343(5) 0.3555(6) 0.0677(3) 0.0585(9) Uani 1 1 d .
H3A H 0.8556 0.3283 0.0741 0.088 Uiso 1 1 calc R
H3B H 0.6893 0.3570 -0.0129 0.088 Uiso 1 1 calc R
H3C H 0.6787 0.2432 0.1074 0.088 Uiso 1 1 calc R
C4 C 0.7299(4) 0.7173(5) 0.3170(3) 0.0432(7) Uani 1 1 d .
C5 C 0.7997(4) 0.6828(6) 0.4309(3) 0.0442(7) Uani 1 1 d .
H5 H 0.8713 0.5646 0.4496 0.053 Uiso 1 1 calc R
C6 C 0.7613(4) 0.8262(6) 0.5160(2) 0.0448(7) Uani 1 1 d .
C7 C 0.6569(4) 1.0044(6) 0.4886(3) 0.0530(8) Uani 1 1 d .
H7 H 0.6329 1.1016 0.5463 0.064 Uiso 1 1 calc R
C8 C 0.5892(4) 1.0359(6) 0.3753(3) 0.0565(9) Uani 1 1 d .
H8 H 0.5188 1.1552 0.3565 0.068 Uiso 1 1 calc R
C9 C 0.6243(4) 0.8922(6) 0.2882(3) 0.0512(8) Uani 1 1 d .
H9 H 0.5772 0.9138 0.2118 0.061 Uiso 1 1 calc R
C10 C 0.9186(6) 0.6160(8) 0.6666(3) 0.0748(12) Uani 1 1 d .
H10A H 0.8504 0.4891 0.6469 0.112 Uiso 1 1 calc R
H10B H 0.9497 0.6203 0.7491 0.112 Uiso 1 1 calc R
H10C H 1.0207 0.6112 0.6276 0.112 Uiso 1 1 calc R

loop_
_atom_site_aniso_label
_atom_site_aniso_U_11
_atom_site_aniso_U_22
_atom_site_aniso_U_33
_atom_site_aniso_U_23
_atom_site_aniso_U_13
_atom_site_aniso_U_12
O1 0.0579(12) 0.0713(19) 0.0558(12) 0.0136(14) -0.0051(10) -0.0057(13)
O2 0.0538(12) 0.0498(14) 0.0628(12) -0.0005(12) 0.0022(9) -0.0045(12)
O3 0.0674(12) 0.0427(12) 0.0473(11) -0.0034(11) 0.0085(9) 0.0118(12)
O4 0.0749(13) 0.0542(16) 0.0459(11) -0.0068(11) 0.0004(9) 0.0094(13)
O5 0.0691(13) 0.0544(16) 0.0502(12) -0.0037(12) 0.0021(10) -0.0032(14)
C1 0.0444(15) 0.0366(16) 0.0481(14) -0.0081(13) 0.0049(11) 0.0023(14)
C2 0.0518(15) 0.0423(17) 0.0479(15) -0.0086(14) 0.0069(11) -0.0013(16)
C3 0.0702(19) 0.043(2) 0.063(2) -0.0094(16) 0.0114(14) -0.0068(19)
C4 0.0455(14) 0.0378(17) 0.0470(15) -0.0020(12) 0.0086(11) 0.0008(13)
C5 0.0478(14) 0.0354(15) 0.0499(15) 0.0017(14) 0.0076(11) 0.0029(13)
C6 0.0479(13) 0.0420(18) 0.0452(14) -0.0023(14) 0.0081(10) -0.0024(15)
C7 0.0590(16) 0.045(2) 0.0561(17) -0.0087(14) 0.0130(13) 0.0039(17)
C8 0.0590(16) 0.048(2) 0.0635(19) -0.0003(17) 0.0103(13) 0.0183(17)
C9 0.0567(15) 0.049(2) 0.0482(16) 0.0019(14) 0.0073(12) 0.0082(16)
C10 0.094(2) 0.069(3) 0.0586(19) 0.001(2) -0.0064(18) 0.024(2)

loop_
_atom_type_symbol
_atom_type_description
_atom_type_scat_dispersion_real
_atom_type_scat_dispersion_imag
_atom_type_scat_source
C C 0.0181 0.0091 'International Tables Vol C Tables 4.2.6.8 and 6.1.1.4'
H H 0.0000 0.0000 'International Tables Vol C Tables 4.2.6.8 and 6.1.1.4'
O O 0.0492 0.0322 'International Tables Vol C Tables 4.2.6.8 and 6.1.1.4'

loop_
_geom_angle_atom_site_label_1
_geom_angle_atom_site_label_2
_geom_angle_atom_site_label_3
_geom_angle
C1 O1 H4 114(3)
C4 O3 C2 117.9(2)
C6 O4 C10 118.4(3)
H1 O5 H3 111(4)
O2 C1 O1 123.5(3)
O2 C1 C2 124.7(3)
O1 C1 C2 111.8(3)
O3 C2 C1 111.1(3)
O3 C2 C3 106.2(3)
C1 C2 C3 109.7(2)
O3 C2 H2 109.9
C1 C2 H2 109.9
C3 C2 H2 109.9
C2 C3 H3A 109.5
C2 C3 H3B 109.5
H3A C3 H3B 109.5
C2 C3 H3C 109.5
H3A C3 H3C 109.5
H3B C3 H3C 109.5
C9 C4 O3 125.3(3)
C9 C4 C5 121.0(3)
O3 C4 C5 113.7(3)
C6 C5 C4 119.1(3)
C6 C5 H5 120.5
C4 C5 H5 120.5
O4 C6 C5 123.5(3)
O4 C6 C7 115.6(3)
C5 C6 C7 120.8(3)
C8 C7 C6 119.2(3)
C8 C7 H7 120.4
C6 C7 H7 120.4
C7 C8 C9 121.0(3)
C7 C8 H8 119.5
C9 C8 H8 119.5
C4 C9 C8 119.0(3)
C4 C9 H9 120.5
C8 C9 H9 120.5
O4 C10 H10A 109.5
O4 C10 H10B 109.5
H10A C10 H10B 109.5
O4 C10 H10C 109.5
H10A C10 H10C 109.5
H10B C10 H10C 109.5

loop_
_geom_bond_atom_site_label_1
_geom_bond_atom_site_label_2
_geom_bond_distance
O1 C1 1.312(4)
O1 H4 0.92(5)
O2 C1 1.207(4)
O3 C4 1.381(4)
O3 C2 1.422(4)
O4 C6 1.371(3)
O4 C10 1.423(5)
O5 H1 0.89(2)
O5 H3 0.88(2)
C1 C2 1.512(4)
C2 C3 1.527(5)
C2 H2 0.9800
C3 H3A 0.9600
C3 H3B 0.9600
C3 H3C 0.9600
C4 C9 1.376(5)
C4 C5 1.387(4)
C5 C6 1.380(5)
C5 H5 0.9300
C6 C7 1.386(5)
C7 C8 1.374(5)
C7 H7 0.9300
C8 C9 1.390(5)
C8 H8 0.9300
C9 H9 0.9300
C10 H10A 0.9600
C10 H10B 0.9600
C10 H10C 0.9600

loop_
_geom_hbond_atom_site_label_D
_geom_hbond_atom_site_label_H
_geom_hbond_atom_site_label_A
_geom_hbond_distance_DH
_geom_hbond_distance_HA
_geom_hbond_distance_DA
_geom_hbond_angle_DHA
_geom_hbond_site_symmetry_A
O1 H4 O5 0.92(5) 1.68(5) 2.590(4) 170(5) .
O5 H1 O2 0.89(2) 1.93(2) 2.820(4) 177(4) 2_755
O5 H3 O4 0.88(2) 1.95(3) 2.796(3) 163(6) 1_554

loop_
_geom_torsion_atom_site_label_1
_geom_torsion_atom_site_label_2
_geom_torsion_atom_site_label_3
_geom_torsion_atom_site_label_4
_geom_torsion
C4 O3 C2 C1 76.8(3)
C4 O3 C2 C3 -164.0(3)
O2 C1 C2 O3 18.5(4)
O1 C1 C2 O3 -162.4(3)
O2 C1 C2 C3 -98.6(3)
O1 C1 C2 C3 80.5(4)
C2 O3 C4 C9 -5.1(5)
C2 O3 C4 C5 175.1(2)
C9 C4 C5 C6 0.3(4)
O3 C4 C5 C6 -179.9(3)
C10 O4 C6 C5 -5.2(5)
C10 O4 C6 C7 175.0(3)
C4 C5 C6 O4 179.2(3)
C4 C5 C6 C7 -1.0(4)
O4 C6 C7 C8 -179.3(3)
C5 C6 C7 C8 0.9(5)
C6 C7 C8 C9 -0.1(5)
O3 C4 C9 C8 -179.3(3)
C5 C4 C9 C8 0.5(5)
C7 C8 C9 C4 -0.6(5)
